data_7720524
loop_
_publ_author_name
'Levina, Anastasia A.'
'Shmelev, Maxim A.'
'Lalov, Andrey V.'
'Chistyakov, Aleksandr S.'
'Voronina, Julia K.'
'Varaksina, Evgeniya A.'
'Taydakov, Ilya V.'
'Sidorov, Alexey A.'
'Eremenko, Igor L.'

_publ_section_title
;
 Effect of combining 1-naphthoate and pentafluorobenzoate anions in
 Eu(III) compounds on their structure and photoluminescent properties.
;
_journal_issue 3
_journal_name_full 'Dalton transactions (Cambridge, England : 2003)'
_journal_page_first 1417
_journal_page_last 1435
_journal_paper_doi 10.1039/d5dt02665b
_journal_volume 55
_journal_year 2026
_chemical_formula_moiety 'C82 H44 Eu2 F10 N4 O12, 2(C2 H3 N)'
_chemical_formula_sum 'C86 H50 Eu2 F10 N6 O12'
_chemical_formula_weight 1853.24
_space_group_crystal_system orthorhombic
_space_group_IT_number 61
_space_group_name_Hall '-P 2ac 2ab'
_space_group_name_H-M_alt 'P b c a'
_atom_sites_solution_hydrogens geom
_audit_creation_date 2025-09-25
_audit_creation_method
;
Olex2 1.5
(compiled 2025.07.13 svn.rb7424aed for OlexSys, GUI svn.r7314)
;
_audit_update_record
;
2025-09-25 deposited with the CCDC.	2025-12-16 downloaded from the CCDC.
;
_cell_angle_alpha 90
_cell_angle_beta 90
_cell_angle_gamma 90
_cell_formula_units_Z 4
_cell_length_a 13.7337(6)
_cell_length_b 22.2044(7)
_cell_length_c 24.4039(11)
_cell_measurement_reflns_used 7141
_cell_measurement_temperature 150.00
_cell_measurement_theta_max 25.91
_cell_measurement_theta_min 2.50
_cell_volume 7441.9(5)
_computing_cell_refinement 'SAINT V8.35A (?, 2016)'
_computing_data_reduction 'SAINT V8.35A (?, 2016)'
_computing_molecular_graphics 'Olex2 1.5 (Dolomanov et al., 2009)'
_computing_publication_material 'Olex2 1.5 (Dolomanov et al., 2009)'
_computing_structure_refinement 'XL  (Sheldrick, 2008)'
_computing_structure_solution 'XT  (Sheldrick, 2015)'
_diffrn_ambient_temperature 150.00
_diffrn_measured_fraction_theta_full 0.996
_diffrn_measured_fraction_theta_max 0.996
_diffrn_measurement_device_type 'Bruker APEX-II CCD'
_diffrn_measurement_method '\f and \w scans'
_diffrn_radiation_type MoK\a
_diffrn_radiation_wavelength 0.71073
_diffrn_reflns_av_R_equivalents 0.0622
_diffrn_reflns_av_unetI/netI 0.0478
_diffrn_reflns_Laue_measured_fraction_full 0.996
_diffrn_reflns_Laue_measured_fraction_max 0.996
_diffrn_reflns_limit_h_max 14
_diffrn_reflns_limit_h_min -16
_diffrn_reflns_limit_k_max 27
_diffrn_reflns_limit_k_min -24
_diffrn_reflns_limit_l_max 21
_diffrn_reflns_limit_l_min -30
_diffrn_reflns_number 38520
_diffrn_reflns_point_group_measured_fraction_full 0.996
_diffrn_reflns_point_group_measured_fraction_max 0.996
_diffrn_reflns_theta_full 25.242
_diffrn_reflns_theta_max 26.015
_diffrn_reflns_theta_min 2.233
_exptl_absorpt_coefficient_mu 1.765
_exptl_absorpt_correction_T_max 0.7453
_exptl_absorpt_correction_T_min 0.6268
_exptl_absorpt_correction_type multi-scan
_exptl_absorpt_process_details
;
SADABS-2014/5 (Bruker,2014/5) was used for absorption correction.
wR2(int) was 0.0880 before and 0.0595 after correction.
The Ratio of minimum to maximum transmission is 0.8410.
The \l/2 correction factor is 0.00150.
;
_exptl_crystal_colour colourless
_exptl_crystal_colour_primary colourless
_exptl_crystal_density_diffrn 1.654
_exptl_crystal_description block
_exptl_crystal_F_000 3680
_exptl_crystal_preparation Luminescent
_exptl_crystal_size_max 0.05
_exptl_crystal_size_mid 0.05
_exptl_crystal_size_min 0.05
_refine_diff_density_max 0.698
_refine_diff_density_min -0.778
_refine_diff_density_rms 0.091
_refine_ls_extinction_method none
_refine_ls_goodness_of_fit_ref 1.074
_refine_ls_hydrogen_treatment constr
_refine_ls_matrix_type full
_refine_ls_number_parameters 524
_refine_ls_number_reflns 7289
_refine_ls_number_restraints 0
_refine_ls_restrained_S_all 1.074
_refine_ls_R_factor_all 0.0543
_refine_ls_R_factor_gt 0.0388
_refine_ls_shift/su_max 0.002
_refine_ls_shift/su_mean 0.000
_refine_ls_structure_factor_coef Fsqd
_refine_ls_weighting_details 'w=1/[\s^2^(Fo^2^)+(0.0148P)^2^+18.4261P] where P=(Fo^2^+2Fc^2^)/3'
_refine_ls_weighting_scheme calc
_refine_ls_wR_factor_gt 0.0741
_refine_ls_wR_factor_ref 0.0808
_reflns_Friedel_coverage 0.000
_reflns_number_gt 5791
_reflns_number_total 7289
_reflns_threshold_expression 'I > 2\s(I)'
_cod_data_source_file d5dt02665b2.cif
_cod_data_source_block 101_CCDC2
_cod_database_code 7720524
_shelx_shelxl_version_number 2014/7
_shelx_space_group_comment
;
The symmetry employed for this shelxl refinement is uniquely defined
by the following loop, which should always be used as a source of
symmetry information in preference to the above space-group names.
They are only intended as comments.
;
_shelx_estimated_absorpt_t_max 0.917
_shelx_estimated_absorpt_t_min 0.917
_olex2_refinement_description
;
1. Fixed Uiso
 At 1.2 times of:
  All C(H) groups
 At 1.5 times of:
  All C(H,H,H) groups
2.a Aromatic/amide H refined with riding coordinates:
 C30(H30), C3(H3), C17(H17), C18(H18), C19(H19), C22(H22), C8(H8), C37(H37),
 C16(H16), C20(H20), C31(H31), C21(H21), C4(H4), C32(H32), C40(H40), C38(H38),
 C41(H41), C5(H5), C9(H9), C11(H11), C10(H10), C39(H39)
2.b Idealised Me refined as rotating group:
 C2S(H2SA,H2SB,H2SC)
;
_olex2_submission_special_instructions 'No special instructions were received'

loop_
_space_group_symop_operation_xyz
'x, y, z'
'-x+1/2, -y, z+1/2'
'-x, y+1/2, -z+1/2'
'x+1/2, -y+1/2, -z'
'-x, -y, -z'
'x-1/2, y, -z-1/2'
'x, -y-1/2, z-1/2'
'-x-1/2, y-1/2, z'

loop_
_atom_site_label
_atom_site_type_symbol
_atom_site_fract_x
_atom_site_fract_y
_atom_site_fract_z
_atom_site_U_iso_or_equiv
_atom_site_adp_type
_atom_site_occupancy
_atom_site_site_symmetry_order
_atom_site_calc_flag
_atom_site_refinement_flags_posn
_atom_site_refinement_flags_adp
_atom_site_refinement_flags_occupancy
_atom_site_disorder_assembly
_atom_site_disorder_group
Eu1 Eu 0.64091(2) 0.51064(2) 0.48042(2) 0.02018(7) Uani 1 1 d . . . . .
O5 O 0.51025(19) 0.52340(12) 0.55694(12) 0.0255(7) Uani 1 1 d . . . . .
O4 O 0.44645(19) 0.39942(12) 0.53648(13) 0.0269(7) Uani 1 1 d . . . . .
O3 O 0.60452(19) 0.41738(12) 0.52118(14) 0.0305(7) Uani 1 1 d . . . . .
O2 O 0.6615(2) 0.52521(14) 0.38196(13) 0.0354(8) Uani 1 1 d . . . . .
O6 O 0.65120(19) 0.56826(12) 0.57022(12) 0.0275(7) Uani 1 1 d . . . . .
F29 F 0.5080(2) 0.67135(12) 0.61848(15) 0.0572(9) Uani 1 1 d . . . . .
F25 F 0.5670(2) 0.47178(12) 0.67206(12) 0.0470(7) Uani 1 1 d . . . . .
N1 N 0.7952(3) 0.48173(17) 0.53807(16) 0.0333(9) Uani 1 1 d . . . . .
O1 O 0.7201(2) 0.44218(13) 0.41651(13) 0.0314(7) Uani 1 1 d . . . . .
F28 F 0.4716(2) 0.70079(16) 0.72500(17) 0.0791(13) Uani 1 1 d . . . . .
N2 N 0.7921(3) 0.57753(16) 0.46839(18) 0.0381(10) Uani 1 1 d . . . . .
C23 C 0.5679(3) 0.55389(17) 0.58600(18) 0.0236(9) Uani 1 1 d . . . . .
F26 F 0.5334(3) 0.50111(18) 0.77760(14) 0.0740(11) Uani 1 1 d . . . . .
C1 C 0.6990(3) 0.4746(2) 0.37544(19) 0.0285(10) Uani 1 1 d . . . . .
F27 F 0.4881(2) 0.61566(19) 0.80429(15) 0.0816(13) Uani 1 1 d . . . . .
C14 C 0.6445(3) 0.29057(18) 0.54428(19) 0.0270(10) Uani 1 1 d . . . . .
C24 C 0.5372(3) 0.5710(2) 0.64286(19) 0.0290(10) Uani 1 1 d . . . . .
C34 C 0.8713(3) 0.5204(2) 0.5397(2) 0.0426(13) Uani 1 1 d . . . . .
C13 C 0.5592(3) 0.32395(18) 0.56079(19) 0.0269(10) Uani 1 1 d . . . . .
C12 C 0.5343(3) 0.38494(17) 0.53715(19) 0.0258(10) Uani 1 1 d . . . . .
C30 C 0.7991(4) 0.4343(2) 0.5710(2) 0.0447(13) Uani 1 1 d . . . . .
H30 H 0.7462 0.4068 0.5703 0.054 Uiso 1 1 calc R U . . .
C3 C 0.7066(3) 0.4962(2) 0.2769(2) 0.0407(12) Uani 1 1 d . . . . .
H3 H 0.6914 0.5365 0.2868 0.049 Uiso 1 1 calc R U . . .
C25 C 0.5414(3) 0.5278(2) 0.6843(2) 0.0355(11) Uani 1 1 d . . . . .
C7 C 0.7418(3) 0.3928(2) 0.3032(2) 0.0376(12) Uani 1 1 d . . . . .
C29 C 0.5128(3) 0.6286(2) 0.6574(2) 0.0383(12) Uani 1 1 d . . . . .
C28 C 0.4944(3) 0.6439(3) 0.7118(3) 0.0473(15) Uani 1 1 d . . . . .
C15 C 0.6652(3) 0.23599(18) 0.5734(2) 0.0317(11) Uani 1 1 d . . . . .
C17 C 0.8061(4) 0.2191(2) 0.5179(2) 0.0399(12) Uani 1 1 d . . . . .
H17 H 0.8622 0.1960 0.5092 0.048 Uiso 1 1 calc R U . . .
C35 C 0.8700(3) 0.5703(2) 0.5034(2) 0.0444(14) Uani 1 1 d . . . . .
C18 C 0.7846(3) 0.2709(2) 0.4877(2) 0.0395(12) Uani 1 1 d . . . . .
H18 H 0.8257 0.2817 0.4579 0.047 Uiso 1 1 calc R U . . .
C2 C 0.7177(3) 0.4532(2) 0.3176(2) 0.0323(11) Uani 1 1 d . . . . .
C33 C 0.9527(3) 0.5108(3) 0.5752(3) 0.0553(17) Uani 1 1 d . . . . .
C6 C 0.7517(3) 0.3785(3) 0.2453(2) 0.0466(14) Uani 1 1 d . . . . .
C19 C 0.7052(3) 0.3070(2) 0.4999(2) 0.0325(11) Uani 1 1 d . . . . .
H19 H 0.6918 0.3420 0.4789 0.039 Uiso 1 1 calc R U . . .
C22 C 0.4999(3) 0.3028(2) 0.6018(2) 0.0371(12) Uani 1 1 d . . . . .
H22 H 0.4436 0.3250 0.6119 0.045 Uiso 1 1 calc R U . . .
C8 C 0.7536(3) 0.3449(2) 0.3415(2) 0.0422(13) Uani 1 1 d . . . . .
H8 H 0.7461 0.3523 0.3796 0.051 Uiso 1 1 calc R U . . .
C37 C 1.0297(4) 0.6003(3) 0.5403(3) 0.070(2) Uani 1 1 d . . . . .
H37 H 1.0828 0.6278 0.5411 0.084 Uiso 1 1 calc R U . . .
C16 C 0.7481(4) 0.2022(2) 0.5589(2) 0.0395(12) Uani 1 1 d . . . . .
H16 H 0.7629 0.1665 0.5788 0.047 Uiso 1 1 calc R U . . .
C20 C 0.6019(4) 0.2167(2) 0.6153(2) 0.0414(13) Uani 1 1 d . . . . .
H20 H 0.6161 0.1804 0.6344 0.050 Uiso 1 1 calc R U . . .
C31 C 0.8757(4) 0.4222(3) 0.6066(2) 0.0583(17) Uani 1 1 d . . . . .
H31 H 0.8743 0.3877 0.6295 0.070 Uiso 1 1 calc R U . . .
C21 C 0.5216(4) 0.2482(2) 0.6292(2) 0.0491(14) Uani 1 1 d . . . . .
H21 H 0.4798 0.2339 0.6574 0.059 Uiso 1 1 calc R U . . .
C4 C 0.7173(4) 0.4814(3) 0.2212(2) 0.0579(16) Uani 1 1 d . . . . .
H4 H 0.7098 0.5117 0.1940 0.069 Uiso 1 1 calc R U . . .
C32 C 0.9516(5) 0.4601(3) 0.6080(3) 0.069(2) Uani 1 1 d . . . . .
H32 H 1.0049 0.4520 0.6316 0.083 Uiso 1 1 calc R U . . .
C27 C 0.5015(4) 0.6007(3) 0.7513(3) 0.0519(16) Uani 1 1 d . . . . .
C40 C 0.8693(5) 0.6655(2) 0.4304(3) 0.070(2) Uani 1 1 d . . . . .
H40 H 0.8677 0.6976 0.4047 0.084 Uiso 1 1 calc R U . . .
C38 C 1.0307(4) 0.5534(4) 0.5730(4) 0.084(3) Uani 1 1 d . . . . .
H38 H 1.0855 0.5474 0.5962 0.100 Uiso 1 1 calc R U . . .
C41 C 0.7919(4) 0.6227(2) 0.4335(3) 0.0512(16) Uani 1 1 d . . . . .
H41 H 0.7381 0.6269 0.4093 0.061 Uiso 1 1 calc R U . . .
C5 C 0.7382(4) 0.4247(3) 0.2064(2) 0.0593(17) Uani 1 1 d . . . . .
H5 H 0.7439 0.4154 0.1685 0.071 Uiso 1 1 calc R U . . .
C9 C 0.7759(4) 0.2880(3) 0.3233(3) 0.0582(17) Uani 1 1 d . . . . .
H9 H 0.7836 0.2567 0.3494 0.070 Uiso 1 1 calc R U . . .
C36 C 0.9494(4) 0.6113(3) 0.5030(3) 0.065(2) Uani 1 1 d . . . . .
C11 C 0.7748(4) 0.3190(3) 0.2301(3) 0.0631(19) Uani 1 1 d . . . . .
H11 H 0.7817 0.3095 0.1924 0.076 Uiso 1 1 calc R U . . .
C26 C 0.5249(4) 0.5433(3) 0.7381(2) 0.0472(14) Uani 1 1 d . . . . .
C10 C 0.7876(4) 0.2747(3) 0.2681(3) 0.065(2) Uani 1 1 d . . . . .
H10 H 0.8044 0.2351 0.2569 0.078 Uiso 1 1 calc R U . . .
C39 C 0.9464(4) 0.6585(3) 0.4660(3) 0.076(3) Uani 1 1 d . . . . .
H39 H 0.9985 0.6866 0.4652 0.091 Uiso 1 1 calc R U . . .
C1S C 0.5034(9) 0.3552(4) 0.7557(5) 0.102(3) Uani 1 1 d . . . . .
N1S N 0.4194(8) 0.3599(4) 0.7608(5) 0.140(4) Uani 1 1 d . . . . .
C2S C 0.6044(7) 0.3492(4) 0.7438(5) 0.130(4) Uani 1 1 d . . . . .
H2SA H 0.6160 0.3593 0.7052 0.196 Uiso 1 1 calc R U . . .
H2SB H 0.6249 0.3077 0.7507 0.196 Uiso 1 1 calc R U . . .
H2SC H 0.6418 0.3766 0.7672 0.196 Uiso 1 1 calc R U . . .

loop_
_atom_site_aniso_label
_atom_site_aniso_U_11
_atom_site_aniso_U_22
_atom_site_aniso_U_33
_atom_site_aniso_U_23
_atom_site_aniso_U_13
_atom_site_aniso_U_12
Eu1 0.01572(10) 0.01797(11) 0.02685(12) -0.00219(9) 0.00099(9) -0.00025(7)
O5 0.0213(14) 0.0275(16) 0.0277(17) -0.0052(13) -0.0006(13) -0.0060(11)
O4 0.0213(14) 0.0205(15) 0.039(2) 0.0016(13) 0.0008(13) 0.0027(11)
O3 0.0226(14) 0.0240(15) 0.045(2) 0.0090(14) 0.0043(15) 0.0021(11)
O2 0.0353(18) 0.0365(19) 0.034(2) 0.0048(15) 0.0053(15) 0.0058(14)
O6 0.0205(14) 0.0304(16) 0.0318(18) -0.0070(13) 0.0012(13) -0.0046(12)
F29 0.055(2) 0.0338(16) 0.083(3) -0.0100(17) 0.0105(18) 0.0076(14)
F25 0.0531(18) 0.0428(17) 0.0452(19) 0.0055(14) -0.0008(15) -0.0011(13)
N1 0.0243(18) 0.039(2) 0.037(2) -0.0173(19) -0.0025(17) 0.0076(16)
O1 0.0290(16) 0.0357(18) 0.0294(19) -0.0030(14) 0.0000(14) 0.0084(13)
F28 0.051(2) 0.077(2) 0.109(3) -0.061(2) 0.013(2) 0.0005(17)
N2 0.030(2) 0.027(2) 0.057(3) -0.013(2) 0.016(2) -0.0053(16)
C23 0.024(2) 0.019(2) 0.028(3) -0.0020(18) -0.0014(19) 0.0011(16)
F26 0.064(2) 0.120(3) 0.037(2) 0.013(2) 0.0009(18) -0.014(2)
C1 0.0161(19) 0.038(3) 0.031(3) 0.000(2) 0.0005(19) -0.0056(17)
F27 0.050(2) 0.145(4) 0.049(2) -0.049(2) 0.0120(18) -0.017(2)
C14 0.026(2) 0.023(2) 0.031(3) -0.0026(18) -0.007(2) -0.0002(17)
C24 0.019(2) 0.037(3) 0.031(3) -0.013(2) -0.0009(19) -0.0061(17)
C34 0.025(2) 0.046(3) 0.057(4) -0.033(3) -0.004(2) 0.008(2)
C13 0.025(2) 0.023(2) 0.033(3) 0.0001(19) -0.001(2) 0.0031(16)
C12 0.027(2) 0.019(2) 0.031(3) -0.0017(18) 0.0012(19) 0.0029(17)
C30 0.038(3) 0.055(3) 0.041(3) -0.012(3) -0.010(3) 0.018(2)
C3 0.026(2) 0.063(4) 0.033(3) 0.010(3) 0.006(2) -0.003(2)
C25 0.031(2) 0.047(3) 0.030(3) -0.011(2) 0.000(2) -0.008(2)
C7 0.015(2) 0.061(3) 0.037(3) -0.008(2) 0.004(2) -0.002(2)
C29 0.026(2) 0.036(3) 0.053(4) -0.016(3) 0.004(2) -0.0035(19)
C28 0.026(2) 0.053(3) 0.063(4) -0.038(3) 0.005(3) -0.007(2)
C15 0.033(2) 0.021(2) 0.041(3) 0.001(2) -0.004(2) 0.0036(17)
C17 0.042(3) 0.026(2) 0.051(3) -0.008(2) -0.003(3) 0.011(2)
C35 0.021(2) 0.047(3) 0.065(4) -0.039(3) 0.006(2) -0.008(2)
C18 0.034(2) 0.036(3) 0.049(3) -0.006(2) 0.011(2) -0.0017(19)
C2 0.016(2) 0.051(3) 0.030(3) -0.004(2) 0.0028(19) -0.0033(18)
C33 0.026(2) 0.075(4) 0.065(4) -0.049(4) -0.004(3) 0.013(3)
C6 0.018(2) 0.084(4) 0.038(3) -0.019(3) 0.003(2) -0.010(2)
C19 0.031(2) 0.027(2) 0.039(3) 0.000(2) 0.002(2) 0.0038(18)
C22 0.032(3) 0.035(3) 0.044(3) 0.011(2) 0.001(2) 0.003(2)
C8 0.028(2) 0.047(3) 0.052(4) -0.016(3) 0.002(2) 0.003(2)
C37 0.020(3) 0.080(5) 0.110(7) -0.065(5) 0.008(3) -0.016(3)
C16 0.040(3) 0.028(3) 0.050(3) -0.002(2) -0.009(3) 0.009(2)
C20 0.039(3) 0.032(3) 0.053(4) 0.014(2) -0.003(3) 0.001(2)
C31 0.053(4) 0.078(4) 0.044(4) -0.018(3) -0.012(3) 0.030(3)
C21 0.041(3) 0.052(3) 0.054(4) 0.022(3) 0.011(3) 0.005(2)
C4 0.034(3) 0.102(5) 0.037(3) 0.015(3) 0.003(3) -0.014(3)
C32 0.052(4) 0.094(5) 0.061(5) -0.039(4) -0.024(3) 0.036(4)
C27 0.029(3) 0.084(4) 0.043(4) -0.038(3) 0.006(3) -0.010(3)
C40 0.069(4) 0.029(3) 0.113(6) -0.009(3) 0.049(4) -0.012(3)
C38 0.030(3) 0.103(6) 0.118(7) -0.082(6) -0.008(4) 0.002(4)
C41 0.043(3) 0.031(3) 0.080(5) -0.010(3) 0.028(3) -0.006(2)
C5 0.026(3) 0.115(6) 0.036(4) -0.012(4) 0.004(3) -0.018(3)
C9 0.045(3) 0.053(4) 0.077(5) -0.023(3) 0.001(3) 0.007(3)
C36 0.035(3) 0.051(4) 0.111(6) -0.054(4) 0.025(3) -0.014(2)
C11 0.032(3) 0.098(5) 0.059(5) -0.040(4) 0.007(3) -0.012(3)
C26 0.034(3) 0.076(4) 0.032(3) 0.000(3) 0.001(2) -0.012(3)
C10 0.041(3) 0.064(4) 0.089(6) -0.047(4) 0.007(3) -0.001(3)
C39 0.040(3) 0.056(4) 0.132(7) -0.046(4) 0.041(4) -0.021(3)
C1S 0.143(9) 0.051(5) 0.111(8) -0.016(5) -0.007(8) 0.005(6)
N1S 0.160(9) 0.082(5) 0.177(10) -0.023(5) 0.036(9) -0.013(6)
C2S 0.133(9) 0.073(6) 0.185(12) 0.002(6) -0.052(9) 0.018(6)

loop_
_atom_type_symbol
_atom_type_description
_atom_type_scat_dispersion_real
_atom_type_scat_dispersion_imag
_atom_type_scat_source
C C 0.0033 0.0016 'International Tables Vol C Tables 4.2.6.8 and 6.1.1.4'
H H 0.0000 0.0000 'International Tables Vol C Tables 4.2.6.8 and 6.1.1.4'
Eu Eu -0.1578 3.6682 'International Tables Vol C Tables 4.2.6.8 and 6.1.1.4'
F F 0.0171 0.0103 'International Tables Vol C Tables 4.2.6.8 and 6.1.1.4'
N N 0.0061 0.0033 'International Tables Vol C Tables 4.2.6.8 and 6.1.1.4'
O O 0.0106 0.0060 'International Tables Vol C Tables 4.2.6.8 and 6.1.1.4'

loop_
_geom_angle_atom_site_label_1
_geom_angle_atom_site_label_2
_geom_angle_atom_site_label_3
_geom_angle
_geom_angle_site_symmetry_1
_geom_angle_site_symmetry_3
_geom_angle_publ_flag
O5 Eu1 Eu1 38.39(7) 5_666 5_666 ?
O5 Eu1 Eu1 34.73(6) . 5_666 ?
O5 Eu1 O5 73.12(11) 5_666 . ?
O5 Eu1 O2 76.52(10) 5_666 . ?
O5 Eu1 O6 122.44(9) 5_666 . ?
O5 Eu1 N1 145.97(11) 5_666 . ?
O5 Eu1 N1 101.44(10) . . ?
O5 Eu1 O1 86.91(10) 5_666 . ?
O5 Eu1 N2 147.25(12) 5_666 . ?
O4 Eu1 Eu1 69.63(7) 5_666 5_666 ?
O4 Eu1 O5 76.11(9) 5_666 5_666 ?
O4 Eu1 O5 71.57(9) 5_666 . ?
O4 Eu1 O2 77.01(10) 5_666 . ?
O4 Eu1 O6 75.73(10) 5_666 . ?
O4 Eu1 N1 135.21(11) 5_666 . ?
O4 Eu1 O1 129.94(10) 5_666 . ?
O4 Eu1 N2 84.37(11) 5_666 . ?
O3 Eu1 Eu1 65.84(7) . 5_666 ?
O3 Eu1 O5 69.27(9) . . ?
O3 Eu1 O5 72.43(10) . 5_666 ?
O3 Eu1 O4 135.18(9) . 5_666 ?
O3 Eu1 O2 123.91(11) . . ?
O3 Eu1 O6 95.19(10) . . ?
O3 Eu1 N1 74.29(11) . . ?
O3 Eu1 O1 79.40(10) . . ?
O3 Eu1 N2 136.83(12) . . ?
O2 Eu1 Eu1 111.19(7) . 5_666 ?
O2 Eu1 O5 140.43(9) . . ?
O2 Eu1 O6 140.87(10) . . ?
O2 Eu1 N1 117.84(11) . . ?
O2 Eu1 N2 73.59(12) . . ?
O6 Eu1 Eu1 84.69(6) . 5_666 ?
O6 Eu1 O5 50.61(8) . . ?
O6 Eu1 N1 67.41(10) . . ?
O6 Eu1 N2 76.27(11) . . ?
N1 Eu1 Eu1 128.47(9) . 5_666 ?
O1 Eu1 Eu1 120.64(7) . 5_666 ?
O1 Eu1 O5 146.60(9) . . ?
O1 Eu1 O2 53.16(10) . . ?
O1 Eu1 O6 147.35(9) . . ?
O1 Eu1 N1 80.21(10) . . ?
O1 Eu1 N2 85.81(11) . . ?
N2 Eu1 Eu1 150.95(8) . 5_666 ?
N2 Eu1 O5 125.14(10) . . ?
N2 Eu1 N1 63.27(13) . . ?
Eu1 O5 Eu1 106.89(11) 5_666 . ?
C23 O5 Eu1 91.6(2) . . ?
C23 O5 Eu1 158.5(3) . 5_666 ?
C12 O4 Eu1 135.2(3) . 5_666 ?
C12 O3 Eu1 142.6(3) . . ?
C1 O2 Eu1 93.1(3) . . ?
C23 O6 Eu1 95.0(2) . . ?
C34 N1 Eu1 119.0(3) . . ?
C30 N1 Eu1 123.6(3) . . ?
C30 N1 C34 117.0(4) . . ?
C1 O1 Eu1 92.9(3) . . ?
C35 N2 Eu1 119.3(3) . . ?
C41 N2 Eu1 120.8(3) . . ?
C41 N2 C35 119.5(4) . . ?
O5 C23 C24 118.7(4) . . ?
O6 C23 O5 122.7(4) . . ?
O6 C23 C24 118.6(4) . . ?
O2 C1 O1 120.4(4) . . ?
O2 C1 C2 118.2(4) . . ?
O1 C1 C2 121.4(4) . . ?
C15 C14 C13 117.2(4) . . ?
C19 C14 C13 124.0(4) . . ?
C19 C14 C15 118.7(4) . . ?
C25 C24 C23 119.0(4) . . ?
C29 C24 C23 123.2(4) . . ?
C29 C24 C25 117.6(5) . . ?
N1 C34 C35 117.8(4) . . ?
N1 C34 C33 121.8(5) . . ?
C35 C34 C33 120.3(5) . . ?
C14 C13 C12 122.5(4) . . ?
C22 C13 C14 120.6(4) . . ?
C22 C13 C12 116.8(4) . . ?
O4 C12 O3 125.9(4) . . ?
O4 C12 C13 117.0(4) . . ?
O3 C12 C13 117.1(4) . . ?
N1 C30 H30 117.9 . . ?
N1 C30 C31 124.3(6) . . ?
C31 C30 H30 117.9 . . ?
C2 C3 H3 119.3 . . ?
C2 C3 C4 121.3(5) . . ?
C4 C3 H3 119.3 . . ?
F25 C25 C24 119.5(4) . . ?
F25 C25 C26 119.5(5) . . ?
C26 C25 C24 120.8(5) . . ?
C2 C7 C6 117.8(5) . . ?
C2 C7 C8 124.5(5) . . ?
C8 C7 C6 117.6(5) . . ?
F29 C29 C24 119.2(5) . . ?
F29 C29 C28 119.5(5) . . ?
C24 C29 C28 121.4(5) . . ?
F28 C28 C29 120.1(6) . . ?
F28 C28 C27 120.5(5) . . ?
C27 C28 C29 119.3(5) . . ?
C16 C15 C14 119.2(4) . . ?
C16 C15 C20 121.2(4) . . ?
C20 C15 C14 119.6(4) . . ?
C18 C17 H17 119.9 . . ?
C16 C17 H17 119.9 . . ?
C16 C17 C18 120.1(4) . . ?
N2 C35 C34 119.2(4) . . ?
N2 C35 C36 121.1(6) . . ?
C34 C35 C36 119.7(5) . . ?
C17 C18 H18 119.0 . . ?
C19 C18 C17 121.9(5) . . ?
C19 C18 H18 119.0 . . ?
C3 C2 C1 115.7(4) . . ?
C3 C2 C7 119.8(5) . . ?
C7 C2 C1 124.5(4) . . ?
C34 C33 C38 117.7(7) . . ?
C32 C33 C34 117.6(5) . . ?
C32 C33 C38 124.7(6) . . ?
C5 C6 C7 118.9(5) . . ?
C11 C6 C7 118.8(6) . . ?
C11 C6 C5 122.2(6) . . ?
C14 C19 H19 120.7 . . ?
C18 C19 C14 118.7(4) . . ?
C18 C19 H19 120.7 . . ?
C13 C22 H22 119.6 . . ?
C13 C22 C21 120.8(4) . . ?
C21 C22 H22 119.6 . . ?
C7 C8 H8 120.0 . . ?
C9 C8 C7 120.0(6) . . ?
C9 C8 H8 120.0 . . ?
C38 C37 H37 119.3 . . ?
C38 C37 C36 121.5(6) . . ?
C36 C37 H37 119.3 . . ?
C15 C16 H16 119.3 . . ?
C17 C16 C15 121.3(5) . . ?
C17 C16 H16 119.3 . . ?
C15 C20 H20 119.0 . . ?
C21 C20 C15 122.0(5) . . ?
C21 C20 H20 119.0 . . ?
C30 C31 H31 120.6 . . ?
C32 C31 C30 118.9(7) . . ?
C32 C31 H31 120.6 . . ?
C22 C21 H21 120.1 . . ?
C20 C21 C22 119.8(5) . . ?
C20 C21 H21 120.1 . . ?
C3 C4 H4 119.9 . . ?
C5 C4 C3 120.2(6) . . ?
C5 C4 H4 119.9 . . ?
C33 C32 H32 119.8 . . ?
C31 C32 C33 120.4(6) . . ?
C31 C32 H32 119.8 . . ?
F27 C27 C28 119.8(6) . . ?
F27 C27 C26 119.6(6) . . ?
C26 C27 C28 120.6(5) . . ?
C41 C40 H40 121.2 . . ?
C39 C40 H40 121.2 . . ?
C39 C40 C41 117.6(6) . . ?
C33 C38 H38 118.7 . . ?
C37 C38 C33 122.7(7) . . ?
C37 C38 H38 118.7 . . ?
N2 C41 C40 122.7(6) . . ?
N2 C41 H41 118.7 . . ?
C40 C41 H41 118.7 . . ?
C6 C5 H5 119.1 . . ?
C4 C5 C6 121.9(6) . . ?
C4 C5 H5 119.1 . . ?
C8 C9 H9 118.8 . . ?
C8 C9 C10 122.4(6) . . ?
C10 C9 H9 118.8 . . ?
C35 C36 C37 118.1(7) . . ?
C39 C36 C35 117.8(6) . . ?
C39 C36 C37 124.0(6) . . ?
C6 C11 H11 119.1 . . ?
C10 C11 C6 121.7(6) . . ?
C10 C11 H11 119.1 . . ?
F26 C26 C25 119.6(5) . . ?
F26 C26 C27 120.2(5) . . ?
C27 C26 C25 120.2(5) . . ?
C9 C10 H10 120.3 . . ?
C11 C10 C9 119.5(6) . . ?
C11 C10 H10 120.3 . . ?
C40 C39 C36 121.3(5) . . ?
C40 C39 H39 119.4 . . ?
C36 C39 H39 119.4 . . ?
N1S C1S C2S 174.4(14) . . ?
C1S C2S H2SA 109.5 . . ?
C1S C2S H2SB 109.5 . . ?
C1S C2S H2SC 109.5 . . ?
H2SA C2S H2SB 109.5 . . ?
H2SA C2S H2SC 109.5 . . ?
H2SB C2S H2SC 109.5 . . ?

loop_
_geom_bond_atom_site_label_1
_geom_bond_atom_site_label_2
_geom_bond_distance
_geom_bond_site_symmetry_2
_geom_bond_publ_flag
Eu1 Eu1 4.0147(4) 5_666 ?
Eu1 O5 2.605(3) . ?
Eu1 O5 2.390(3) 5_666 ?
Eu1 O4 2.366(3) 5_666 ?
Eu1 O3 2.351(3) . ?
Eu1 O2 2.441(3) . ?
Eu1 O6 2.542(3) . ?
Eu1 N1 2.623(4) . ?
Eu1 O1 2.434(3) . ?
Eu1 N2 2.570(4) . ?
O5 Eu1 2.390(3) 5_666 ?
O5 C23 1.261(5) . ?
O4 Eu1 2.366(3) 5_666 ?
O4 C12 1.249(5) . ?
O3 C12 1.265(5) . ?
O2 C1 1.247(5) . ?
O6 C23 1.248(5) . ?
F29 C29 1.345(6) . ?
F25 C25 1.328(5) . ?
N1 C34 1.354(6) . ?
N1 C30 1.326(6) . ?
O1 C1 1.267(5) . ?
F28 C28 1.341(6) . ?
N2 C35 1.378(6) . ?
N2 C41 1.316(7) . ?
C23 C24 1.499(6) . ?
F26 C26 1.351(6) . ?
C1 C2 1.513(6) . ?
F27 C27 1.347(6) . ?
C14 C13 1.443(6) . ?
C14 C15 1.433(6) . ?
C14 C19 1.415(6) . ?
C24 C25 1.395(7) . ?
C24 C29 1.368(6) . ?
C34 C35 1.419(8) . ?
C34 C33 1.429(7) . ?
C13 C12 1.511(6) . ?
C13 C22 1.373(6) . ?
C30 H30 0.9500 . ?
C30 C31 1.390(7) . ?
C3 H3 0.9500 . ?
C3 C2 1.387(6) . ?
C3 C4 1.405(7) . ?
C25 C26 1.375(7) . ?
C7 C2 1.424(7) . ?
C7 C6 1.453(7) . ?
C7 C8 1.425(7) . ?
C29 C28 1.391(7) . ?
C28 C27 1.364(8) . ?
C15 C16 1.408(6) . ?
C15 C20 1.410(7) . ?
C17 H17 0.9500 . ?
C17 C18 1.397(7) . ?
C17 C16 1.335(7) . ?
C35 C36 1.421(7) . ?
C18 H18 0.9500 . ?
C18 C19 1.385(6) . ?
C33 C32 1.381(9) . ?
C33 C38 1.430(9) . ?
C6 C5 1.412(8) . ?
C6 C11 1.409(8) . ?
C19 H19 0.9500 . ?
C22 H22 0.9500 . ?
C22 C21 1.416(7) . ?
C8 H8 0.9500 . ?
C8 C9 1.373(7) . ?
C37 H37 0.9500 . ?
C37 C38 1.313(10) . ?
C37 C36 1.451(9) . ?
C16 H16 0.9500 . ?
C20 H20 0.9500 . ?
C20 C21 1.349(7) . ?
C31 H31 0.9500 . ?
C31 C32 1.339(9) . ?
C21 H21 0.9500 . ?
C4 H4 0.9500 . ?
C4 C5 1.341(8) . ?
C32 H32 0.9500 . ?
C27 C26 1.353(8) . ?
C40 H40 0.9500 . ?
C40 C41 1.428(7) . ?
C40 C39 1.379(10) . ?
C38 H38 0.9500 . ?
C41 H41 0.9500 . ?
C5 H5 0.9500 . ?
C9 H9 0.9500 . ?
C9 C10 1.387(8) . ?
C36 C39 1.383(10) . ?
C11 H11 0.9500 . ?
C11 C10 1.363(9) . ?
C10 H10 0.9500 . ?
C39 H39 0.9500 . ?
C1S N1S 1.165(12) . ?
C1S C2S 1.423(12) . ?
C2S H2SA 0.9800 . ?
C2S H2SB 0.9800 . ?
C2S H2SC 0.9800 . ?

loop_
_geom_torsion_atom_site_label_1
_geom_torsion_atom_site_label_2
_geom_torsion_atom_site_label_3
_geom_torsion_atom_site_label_4
_geom_torsion
_geom_torsion_site_symmetry_1
_geom_torsion_site_symmetry_2
_geom_torsion_site_symmetry_3
_geom_torsion_site_symmetry_4
_geom_torsion_publ_flag
Eu1 O5 C23 O6 -146.4(6) 5_666 . . . ?
Eu1 O5 C23 O6 3.6(4) . . . . ?
Eu1 O5 C23 C24 36.7(10) 5_666 . . . ?
Eu1 O5 C23 C24 -173.3(3) . . . . ?
Eu1 O4 C12 O3 -9.4(7) 5_666 . . . ?
Eu1 O4 C12 C13 168.6(3) 5_666 . . . ?
Eu1 O3 C12 O4 -3.4(8) . . . . ?
Eu1 O3 C12 C13 178.6(3) . . . . ?
Eu1 O2 C1 O1 -7.3(4) . . . . ?
Eu1 O2 C1 C2 172.3(3) . . . . ?
Eu1 O6 C23 O5 -3.7(4) . . . . ?
Eu1 O6 C23 C24 173.2(3) . . . . ?
Eu1 N1 C34 C35 -9.5(6) . . . . ?
Eu1 N1 C34 C33 172.6(3) . . . . ?
Eu1 N1 C30 C31 -172.2(4) . . . . ?
Eu1 O1 C1 O2 7.3(4) . . . . ?
Eu1 O1 C1 C2 -172.2(3) . . . . ?
Eu1 N2 C35 C34 9.5(6) . . . . ?
Eu1 N2 C35 C36 -171.6(4) . . . . ?
Eu1 N2 C41 C40 171.9(4) . . . . ?
O5 C23 C24 C25 77.3(5) . . . . ?
O5 C23 C24 C29 -108.3(5) . . . . ?
O2 C1 C2 C3 10.6(6) . . . . ?
O2 C1 C2 C7 -167.1(4) . . . . ?
O6 C23 C24 C25 -99.8(5) . . . . ?
O6 C23 C24 C29 74.6(6) . . . . ?
F29 C29 C28 F28 0.3(7) . . . . ?
F29 C29 C28 C27 -178.5(4) . . . . ?
F25 C25 C26 F26 -1.1(7) . . . . ?
F25 C25 C26 C27 178.0(4) . . . . ?
N1 C34 C35 N2 0.2(7) . . . . ?
N1 C34 C35 C36 -178.7(4) . . . . ?
N1 C34 C33 C32 0.5(7) . . . . ?
N1 C34 C33 C38 178.5(5) . . . . ?
N1 C30 C31 C32 -0.6(8) . . . . ?
O1 C1 C2 C3 -169.8(4) . . . . ?
O1 C1 C2 C7 12.5(6) . . . . ?
F28 C28 C27 F27 -1.7(7) . . . . ?
F28 C28 C27 C26 -179.7(4) . . . . ?
N2 C35 C36 C37 -179.0(5) . . . . ?
N2 C35 C36 C39 -0.5(8) . . . . ?
C23 C24 C25 F25 -3.8(6) . . . . ?
C23 C24 C25 C26 172.4(4) . . . . ?
C23 C24 C29 F29 5.6(6) . . . . ?
C23 C24 C29 C28 -173.3(4) . . . . ?
F27 C27 C26 F26 0.9(7) . . . . ?
F27 C27 C26 C25 -178.2(4) . . . . ?
C14 C13 C12 O4 152.8(4) . . . . ?
C14 C13 C12 O3 -29.0(6) . . . . ?
C14 C13 C22 C21 0.8(7) . . . . ?
C14 C15 C16 C17 -1.7(7) . . . . ?
C14 C15 C20 C21 -0.1(8) . . . . ?
C24 C25 C26 F26 -177.2(4) . . . . ?
C24 C25 C26 C27 1.9(7) . . . . ?
C24 C29 C28 F28 179.2(4) . . . . ?
C24 C29 C28 C27 0.4(7) . . . . ?
C34 N1 C30 C31 0.0(7) . . . . ?
C34 C35 C36 C37 -0.1(7) . . . . ?
C34 C35 C36 C39 178.4(5) . . . . ?
C34 C33 C32 C31 -1.0(8) . . . . ?
C34 C33 C38 C37 0.5(9) . . . . ?
C13 C14 C15 C16 -179.6(4) . . . . ?
C13 C14 C15 C20 1.3(7) . . . . ?
C13 C14 C19 C18 -179.4(4) . . . . ?
C13 C22 C21 C20 0.5(8) . . . . ?
C12 C13 C22 C21 -175.3(5) . . . . ?
C30 N1 C34 C35 177.9(4) . . . . ?
C30 N1 C34 C33 0.0(7) . . . . ?
C30 C31 C32 C33 1.1(9) . . . . ?
C3 C4 C5 C6 -1.2(8) . . . . ?
C25 C24 C29 F29 -179.9(4) . . . . ?
C25 C24 C29 C28 1.2(7) . . . . ?
C7 C6 C5 C4 0.6(7) . . . . ?
C7 C6 C11 C10 0.3(8) . . . . ?
C7 C8 C9 C10 -0.1(8) . . . . ?
C29 C24 C25 F25 -178.5(4) . . . . ?
C29 C24 C25 C26 -2.3(7) . . . . ?
C29 C28 C27 F27 177.1(4) . . . . ?
C29 C28 C27 C26 -0.9(8) . . . . ?
C28 C27 C26 F26 178.9(5) . . . . ?
C28 C27 C26 C25 -0.2(8) . . . . ?
C15 C14 C13 C12 174.2(4) . . . . ?
C15 C14 C13 C22 -1.6(6) . . . . ?
C15 C14 C19 C18 -2.6(7) . . . . ?
C15 C20 C21 C22 -0.8(9) . . . . ?
C17 C18 C19 C14 0.0(7) . . . . ?
C35 N2 C41 C40 -0.6(8) . . . . ?
C35 C34 C33 C32 -177.4(5) . . . . ?
C35 C34 C33 C38 0.7(7) . . . . ?
C35 C36 C39 C40 -0.5(9) . . . . ?
C18 C17 C16 C15 -0.9(8) . . . . ?
C2 C3 C4 C5 0.4(8) . . . . ?
C2 C7 C6 C5 0.7(6) . . . . ?
C2 C7 C6 C11 -179.5(4) . . . . ?
C2 C7 C8 C9 179.3(4) . . . . ?
C33 C34 C35 N2 178.1(4) . . . . ?
C33 C34 C35 C36 -0.8(7) . . . . ?
C6 C7 C2 C1 176.2(4) . . . . ?
C6 C7 C2 C3 -1.4(6) . . . . ?
C6 C7 C8 C9 1.6(7) . . . . ?
C6 C11 C10 C9 1.2(9) . . . . ?
C19 C14 C13 C12 -9.0(7) . . . . ?
C19 C14 C13 C22 175.2(4) . . . . ?
C19 C14 C15 C16 3.4(7) . . . . ?
C19 C14 C15 C20 -175.7(4) . . . . ?
C22 C13 C12 O4 -31.2(6) . . . . ?
C22 C13 C12 O3 147.0(4) . . . . ?
C8 C7 C2 C1 -1.5(7) . . . . ?
C8 C7 C2 C3 -179.1(4) . . . . ?
C8 C7 C6 C5 178.5(4) . . . . ?
C8 C7 C6 C11 -1.7(6) . . . . ?
C8 C9 C10 C11 -1.3(9) . . . . ?
C37 C36 C39 C40 178.0(5) . . . . ?
C16 C15 C20 C21 -179.2(5) . . . . ?
C16 C17 C18 C19 1.8(8) . . . . ?
C20 C15 C16 C17 177.4(5) . . . . ?
C4 C3 C2 C1 -176.9(4) . . . . ?
C4 C3 C2 C7 0.9(7) . . . . ?
C32 C33 C38 C37 178.4(6) . . . . ?
C38 C33 C32 C31 -178.9(5) . . . . ?
C38 C37 C36 C35 1.3(9) . . . . ?
C38 C37 C36 C39 -177.2(6) . . . . ?
C41 N2 C35 C34 -177.9(5) . . . . ?
C41 N2 C35 C36 1.0(7) . . . . ?
C41 C40 C39 C36 0.8(9) . . . . ?
C5 C6 C11 C10 -179.9(5) . . . . ?
C36 C37 C38 C33 -1.5(11) . . . . ?
C11 C6 C5 C4 -179.2(5) . . . . ?
C39 C40 C41 N2 -0.3(8) . . . . ?
